data_2228834
loop_
_publ_author_name
'Alexander, Mariano S.'
'North, Henry'
'Scott, Kenneth R.'
'Butcher, Ray J.'

_publ_section_title
;
 <i>tert</i>-Butyl
 4-(4-chloroanilino)-6-methyl-2-oxocyclohex-3-enecarboxylate
;
_journal_coeditor_code OM2378
_journal_issue 1
_journal_name_full 'Acta Crystallographica Section E'
_journal_page_first o224
_journal_paper_doi 10.1107/S1600536810051743
_journal_volume 67
_journal_year 2011
_chemical_formula_iupac 'C18 H22 Cl N O3'
_chemical_formula_moiety 'C18 H22 Cl N O3'
_chemical_formula_sum 'C18 H22 Cl N O3'
_chemical_formula_weight 335.82
_chemical_name_systematic
;
<i>tert</i>-Butyl 4-(4-chloroanilino)-6-methyl-2-oxocyclohex-3-enecarboxylate
;
_space_group_IT_number 61
_symmetry_cell_setting orthorhombic
_symmetry_space_group_name_Hall '-P 2ac 2ab'
_symmetry_space_group_name_H-M 'P b c a'
_atom_sites_solution_hydrogens geom
_atom_sites_solution_primary direct
_atom_sites_solution_secondary difmap
_audit_creation_method SHELXL-97
_cell_angle_alpha 90.00
_cell_angle_beta 90.00
_cell_angle_gamma 90.00
_cell_formula_units_Z 8
_cell_length_a 11.0801(3)
_cell_length_b 10.9095(3)
_cell_length_c 29.2474(7)
_cell_measurement_reflns_used 5335
_cell_measurement_temperature 295(2)
_cell_measurement_theta_max 77.5224
_cell_measurement_theta_min 4.5319
_cell_volume 3535.38(16)
_computing_cell_refinement
;
CrysAlis PRO (Oxford Diffraction, 2007)
;
_computing_data_collection
;
CrysAlis PRO (Oxford Diffraction, 2007)
;
_computing_data_reduction
;
CrysAlis PRO (Oxford Diffraction, 2007)
;
_computing_molecular_graphics 'SHELXTL (Sheldrick, 2008)'
_computing_publication_material 'SHELXL97 (Sheldrick, 2008)'
_computing_structure_refinement 'SHELXL97 (Sheldrick, 2008)'
_computing_structure_solution 'SHELXS97 (Sheldrick, 2008)'
_diffrn_ambient_temperature 295(2)
_diffrn_detector_area_resol_mean 10.5081
_diffrn_measured_fraction_theta_full 0.985
_diffrn_measured_fraction_theta_max 0.985
_diffrn_measurement_device_type 'Oxford Diffraction Xcalibur Ruby Gemini'
_diffrn_measurement_method \w
_diffrn_radiation_monochromator graphite
_diffrn_radiation_source 'Enhance (Cu) X-ray Source'
_diffrn_radiation_type MoK\a
_diffrn_radiation_wavelength 0.71073
_diffrn_reflns_av_R_equivalents 0.0295
_diffrn_reflns_av_sigmaI/netI 0.0242
_diffrn_reflns_limit_h_max 14
_diffrn_reflns_limit_h_min -13
_diffrn_reflns_limit_k_max 7
_diffrn_reflns_limit_k_min -13
_diffrn_reflns_limit_l_max 36
_diffrn_reflns_limit_l_min -22
_diffrn_reflns_number 9798
_diffrn_reflns_theta_full 26.77
_diffrn_reflns_theta_max 26.77
_diffrn_reflns_theta_min 2.31
_exptl_absorpt_coefficient_mu 0.230
_exptl_absorpt_correction_T_max 0.98
_exptl_absorpt_correction_T_min 0.93
_exptl_absorpt_correction_type multi-scan
_exptl_absorpt_process_details
;
(CrysAlis PRO; Oxford Diffraction, 2007)
;
_exptl_crystal_colour colorless
_exptl_crystal_density_diffrn 1.262
_exptl_crystal_density_method 'not measured'
_exptl_crystal_description plate
_exptl_crystal_F_000 1424
_exptl_crystal_size_max 0.45
_exptl_crystal_size_mid 0.38
_exptl_crystal_size_min 0.08
_refine_diff_density_max 0.387
_refine_diff_density_min -0.247
_refine_ls_extinction_method none
_refine_ls_goodness_of_fit_ref 1.093
_refine_ls_hydrogen_treatment constr
_refine_ls_matrix_type full
_refine_ls_number_parameters 212
_refine_ls_number_reflns 3708
_refine_ls_number_restraints 0
_refine_ls_restrained_S_all 1.093
_refine_ls_R_factor_all 0.0663
_refine_ls_R_factor_gt 0.0547
_refine_ls_shift/su_max 0.000
_refine_ls_shift/su_mean 0.000
_refine_ls_structure_factor_coef Fsqd
_refine_ls_weighting_details 'calc w=1/[\s^2^(Fo^2^)+(0.1062P)^2^+0.3243P] where P=(Fo^2^+2Fc^2^)/3'
_refine_ls_weighting_scheme calc
_refine_ls_wR_factor_gt 0.1636
_refine_ls_wR_factor_ref 0.1717
_reflns_number_gt 2925
_reflns_number_total 3708
_reflns_threshold_expression I>2\s(I)
_cod_data_source_file om2378.cif
_cod_data_source_block I
_cod_original_cell_volume 3535.39(16)
_cod_database_code 2228834
_cod_database_fobs_code 2228834

loop_
_symmetry_equiv_pos_as_xyz
'x, y, z'
'-x+1/2, -y, z+1/2'
'x+1/2, -y+1/2, -z'
'-x, y+1/2, -z+1/2'
'-x, -y, -z'
'x-1/2, y, -z-1/2'
'-x-1/2, y-1/2, z'
'x, -y-1/2, z-1/2'

loop_
_atom_site_type_symbol
_atom_site_label
_atom_site_fract_x
_atom_site_fract_y
_atom_site_fract_z
_atom_site_U_iso_or_equiv
_atom_site_adp_type
_atom_site_calc_flag
_atom_site_refinement_flags
_atom_site_occupancy
_atom_site_disorder_assembly
_atom_site_disorder_group
Cl Cl1 0.91865(8) 0.65446(7) 0.66441(3) 0.0944(3) Uani d . 1 . .
O O1 0.91038(13) 0.17651(17) 0.43476(6) 0.0689(4) Uani d . 1 . .
O O2 0.7403(2) 0.01470(14) 0.37719(6) 0.0785(5) Uani d . 1 . .
O O3 0.78836(13) 0.16309(12) 0.32703(4) 0.0545(3) Uani d . 1 . .
N N1 0.63017(13) 0.40873(17) 0.52106(5) 0.0539(4) Uani d . 1 . .
H H1 0.5536 0.4180 0.5243 0.065 Uiso calc R 1 . .
C C1 0.70410(16) 0.46315(18) 0.55484(6) 0.0492(4) Uani d . 1 . .
C C2 0.8068(2) 0.5287(2) 0.54365(7) 0.0628(5) Uani d . 1 . .
H H2 0.8314 0.5333 0.5133 0.075 Uiso calc R 1 . .
C C3 0.8732(2) 0.5875(2) 0.57713(8) 0.0682(6) Uani d . 1 . .
H H3 0.9429 0.6305 0.5695 0.082 Uiso calc R 1 . .
C C4 0.8349(2) 0.5817(2) 0.62193(7) 0.0621(5) Uani d . 1 . .
C C5 0.7323(2) 0.5180(2) 0.63334(7) 0.0659(5) Uani d . 1 . .
H H5 0.7068 0.5154 0.6636 0.079 Uiso calc R 1 . .
C C6 0.66736(17) 0.4583(2) 0.60016(6) 0.0584(5) Uani d . 1 . .
H H6 0.5985 0.4144 0.6081 0.070 Uiso calc R 1 . .
C C7 0.66666(15) 0.34364(17) 0.48417(5) 0.0447(4) Uani d . 1 . .
C C8 0.56893(15) 0.32234(19) 0.44950(6) 0.0507(4) Uani d . 1 . .
H H8A 0.5601 0.3956 0.4310 0.061 Uiso calc R 1 . .
H H8B 0.4933 0.3091 0.4654 0.061 Uiso calc R 1 . .
C C9 0.59232(15) 0.21420(18) 0.41826(6) 0.0489(4) Uani d . 1 . .
H H9 0.5873 0.1391 0.4365 0.059 Uiso calc R 1 . .
C C10 0.72128(15) 0.22487(16) 0.39930(6) 0.0447(4) Uani d . 1 . .
H H10A 0.7270 0.3016 0.3820 0.054 Uiso calc R 1 . .
C C11 0.81263(14) 0.23012(17) 0.43840(6) 0.0472(4) Uani d . 1 . .
C C12 0.78047(15) 0.29974(18) 0.47760(6) 0.0485(4) Uani d . 1 . .
H H12 0.8391 0.3159 0.4995 0.058 Uiso calc R 1 . .
C C13 0.49731(19) 0.2070(2) 0.38044(7) 0.0635(5) Uani d . 1 . .
H H13A 0.4184 0.2022 0.3939 0.095 Uiso calc R 1 . .
H H13B 0.5115 0.1355 0.3621 0.095 Uiso calc R 1 . .
H H13C 0.5024 0.2789 0.3616 0.095 Uiso calc R 1 . .
C C14 0.75164(18) 0.12016(16) 0.36732(6) 0.0507(4) Uani d . 1 . .
C C15 0.8185(2) 0.0796(2) 0.28902(6) 0.0586(5) Uani d . 1 . .
C C16 0.9248(3) 0.0025(4) 0.30166(10) 0.1008(11) Uani d . 1 . .
H H16C 0.9005 -0.0585 0.3234 0.151 Uiso calc R 1 . .
H H16D 0.9863 0.0534 0.3149 0.151 Uiso calc R 1 . .
H H16A 0.9560 -0.0368 0.2748 0.151 Uiso calc R 1 . .
C C17 0.8512(4) 0.1665(3) 0.25068(9) 0.0955(10) Uani d . 1 . .
H H17A 0.9144 0.2205 0.2607 0.143 Uiso calc R 1 . .
H H17B 0.7816 0.2139 0.2423 0.143 Uiso calc R 1 . .
H H17C 0.8783 0.1204 0.2247 0.143 Uiso calc R 1 . .
C C18 0.7086(3) 0.0050(4) 0.27656(11) 0.1025(11) Uani d . 1 . .
H H18A 0.6868 -0.0465 0.3019 0.154 Uiso calc R 1 . .
H H18B 0.7264 -0.0450 0.2504 0.154 Uiso calc R 1 . .
H H18C 0.6428 0.0590 0.2695 0.154 Uiso calc R 1 . .

loop_
_atom_site_aniso_label
_atom_site_aniso_U_11
_atom_site_aniso_U_22
_atom_site_aniso_U_33
_atom_site_aniso_U_12
_atom_site_aniso_U_13
_atom_site_aniso_U_23
Cl1 0.1084(6) 0.0928(5) 0.0821(4) -0.0154(4) -0.0342(4) -0.0178(4)
O1 0.0460(7) 0.0958(11) 0.0648(9) 0.0202(7) -0.0022(6) -0.0154(8)
O2 0.1255(15) 0.0446(8) 0.0653(9) 0.0057(8) 0.0129(9) 0.0027(7)
O3 0.0694(8) 0.0495(7) 0.0446(6) 0.0010(6) 0.0015(6) -0.0036(5)
N1 0.0414(7) 0.0721(10) 0.0481(8) 0.0038(7) 0.0036(6) -0.0087(7)
C1 0.0474(8) 0.0557(10) 0.0443(8) 0.0047(7) 0.0002(6) -0.0028(7)
C2 0.0743(13) 0.0642(12) 0.0499(10) -0.0136(10) 0.0051(9) 0.0020(9)
C3 0.0743(13) 0.0604(12) 0.0700(12) -0.0195(11) -0.0015(10) 0.0011(10)
C4 0.0714(12) 0.0577(11) 0.0571(10) 0.0041(9) -0.0161(9) -0.0065(9)
C5 0.0642(11) 0.0887(15) 0.0447(9) 0.0067(11) -0.0011(8) -0.0058(10)
C6 0.0470(9) 0.0802(13) 0.0479(9) 0.0015(9) 0.0032(7) -0.0037(9)
C7 0.0413(8) 0.0528(9) 0.0399(7) -0.0010(7) 0.0017(6) 0.0020(7)
C8 0.0364(7) 0.0677(11) 0.0480(8) 0.0020(7) -0.0013(6) -0.0027(8)
C9 0.0441(8) 0.0538(10) 0.0489(9) -0.0056(7) -0.0048(7) 0.0038(7)
C10 0.0476(8) 0.0448(8) 0.0418(8) -0.0005(6) -0.0001(6) 0.0007(7)
C11 0.0383(7) 0.0561(9) 0.0471(8) 0.0006(7) 0.0020(6) 0.0001(7)
C12 0.0378(7) 0.0630(10) 0.0445(8) 0.0029(7) -0.0034(6) -0.0022(7)
C13 0.0538(10) 0.0735(13) 0.0633(11) -0.0086(9) -0.0151(9) -0.0045(10)
C14 0.0575(9) 0.0469(9) 0.0478(9) 0.0033(8) -0.0038(7) -0.0005(7)
C15 0.0693(11) 0.0613(11) 0.0451(9) 0.0034(9) -0.0008(8) -0.0103(8)
C16 0.102(2) 0.126(3) 0.0742(16) 0.051(2) 0.0111(15) -0.0059(17)
C17 0.147(3) 0.0849(17) 0.0544(13) -0.0033(19) 0.0192(16) -0.0025(12)
C18 0.102(2) 0.125(3) 0.0800(17) -0.0311(19) 0.0000(15) -0.0427(18)

loop_
_atom_type_symbol
_atom_type_description
_atom_type_scat_dispersion_real
_atom_type_scat_dispersion_imag
_atom_type_scat_source
C C 0.0033 0.0016 'International Tables Vol C Tables 4.2.6.8 and 6.1.1.4'
H H 0.0000 0.0000 'International Tables Vol C Tables 4.2.6.8 and 6.1.1.4'
N N 0.0061 0.0033 'International Tables Vol C Tables 4.2.6.8 and 6.1.1.4'
O O 0.0106 0.0060 'International Tables Vol C Tables 4.2.6.8 and 6.1.1.4'
Cl Cl 0.1484 0.1585 'International Tables Vol C Tables 4.2.6.8 and 6.1.1.4'

loop_
_geom_angle_atom_site_label_1
_geom_angle_atom_site_label_2
_geom_angle_atom_site_label_3
_geom_angle_site_symmetry_1
_geom_angle_site_symmetry_3
_geom_angle
_geom_angle_publ_flag
C14 O3 C15 . . 121.26(15) ?
C7 N1 C1 . . 127.17(15) ?
C7 N1 H1 . . 116.4 ?
C1 N1 H1 . . 116.4 ?
C2 C1 C6 . . 119.15(18) ?
C2 C1 N1 . . 121.90(17) ?
C6 C1 N1 . . 118.77(17) ?
C3 C2 C1 . . 120.67(19) ?
C3 C2 H2 . . 119.7 ?
C1 C2 H2 . . 119.7 ?
C4 C3 C2 . . 119.2(2) ?
C4 C3 H3 . . 120.4 ?
C2 C3 H3 . . 120.4 ?
C5 C4 C3 . . 120.60(19) ?
C5 C4 Cl1 . . 119.86(17) ?
C3 C4 Cl1 . . 119.54(19) ?
C6 C5 C4 . . 120.15(19) ?
C6 C5 H5 . . 119.9 ?
C4 C5 H5 . . 119.9 ?
C5 C6 C1 . . 120.22(19) ?
C5 C6 H6 . . 119.9 ?
C1 C6 H6 . . 119.9 ?
N1 C7 C12 . . 124.99(16) ?
N1 C7 C8 . . 113.84(15) ?
C12 C7 C8 . . 121.18(15) ?
C7 C8 C9 . . 113.86(15) ?
C7 C8 H8A . . 108.8 ?
C9 C8 H8A . . 108.8 ?
C7 C8 H8B . . 108.8 ?
C9 C8 H8B . . 108.8 ?
H8A C8 H8B . . 107.7 ?
C8 C9 C13 . . 111.01(16) ?
C8 C9 C10 . . 108.52(14) ?
C13 C9 C10 . . 112.52(16) ?
C8 C9 H9 . . 108.2 ?
C13 C9 H9 . . 108.2 ?
C10 C9 H9 . . 108.2 ?
C14 C10 C11 . . 110.08(14) ?
C14 C10 C9 . . 111.85(15) ?
C11 C10 C9 . . 110.40(14) ?
C14 C10 H10 . . 108.1 ?
C11 C10 H10 . . 108.1 ?
C9 C10 H10 . . 108.1 ?
O1 C11 C12 . . 122.87(17) ?
O1 C11 C10 . . 119.88(16) ?
C12 C11 C10 . . 117.24(15) ?
C7 C12 C11 . . 122.28(16) ?
C7 C12 H12 . . 118.9 ?
C11 C12 H12 . . 118.9 ?
C9 C13 H13A . . 109.5 ?
C9 C13 H13B . . 109.5 ?
H13A C13 H13B . . 109.5 ?
C9 C13 H13C . . 109.5 ?
H13A C13 H13C . . 109.5 ?
H13B C13 H13C . . 109.5 ?
O2 C14 O3 . . 125.85(18) ?
O2 C14 C10 . . 123.68(18) ?
O3 C14 C10 . . 110.43(15) ?
O3 C15 C16 . . 109.85(18) ?
O3 C15 C18 . . 109.42(19) ?
C16 C15 C18 . . 113.1(3) ?
O3 C15 C17 . . 103.07(18) ?
C16 C15 C17 . . 110.3(2) ?
C18 C15 C17 . . 110.6(2) ?
C15 C16 H16C . . 109.5 ?
C15 C16 H16D . . 109.5 ?
H16C C16 H16D . . 109.5 ?
C15 C16 H16A . . 109.5 ?
H16C C16 H16A . . 109.5 ?
H16D C16 H16A . . 109.5 ?
C15 C17 H17A . . 109.5 ?
C15 C17 H17B . . 109.5 ?
H17A C17 H17B . . 109.5 ?
C15 C17 H17C . . 109.5 ?
H17A C17 H17C . . 109.5 ?
H17B C17 H17C . . 109.5 ?
C15 C18 H18A . . 109.5 ?
C15 C18 H18B . . 109.5 ?
H18A C18 H18B . . 109.5 ?
C15 C18 H18C . . 109.5 ?
H18A C18 H18C . . 109.5 ?
H18B C18 H18C . . 109.5 ?

loop_
_geom_bond_atom_site_label_1
_geom_bond_atom_site_label_2
_geom_bond_site_symmetry_2
_geom_bond_distance
_geom_bond_publ_flag
Cl1 C4 . 1.742(2) ?
O1 C11 . 1.235(2) ?
O2 C14 . 1.193(3) ?
O3 C14 . 1.332(2) ?
O3 C15 . 1.475(2) ?
N1 C7 . 1.353(2) ?
N1 C1 . 1.414(2) ?
N1 H1 . 0.8600 ?
C1 C2 . 1.383(3) ?
C1 C6 . 1.388(3) ?
C2 C3 . 1.383(3) ?
C2 H2 . 0.9300 ?
C3 C4 . 1.379(3) ?
C3 H3 . 0.9300 ?
C4 C5 . 1.373(3) ?
C5 C6 . 1.373(3) ?
C5 H5 . 0.9300 ?
C6 H6 . 0.9300 ?
C7 C12 . 1.363(2) ?
C7 C8 . 1.502(2) ?
C8 C9 . 1.515(3) ?
C8 H8A . 0.9700 ?
C8 H8B . 0.9700 ?
C9 C13 . 1.529(2) ?
C9 C10 . 1.537(2) ?
C9 H9 . 0.9800 ?
C10 C14 . 1.514(2) ?
C10 C11 . 1.528(2) ?
C10 H10A . 0.9800 ?
C11 C12 . 1.421(2) ?
C12 H12 . 0.9300 ?
C13 H13A . 0.9600 ?
C13 H13B . 0.9600 ?
C13 H13C . 0.9600 ?
C15 C16 . 1.494(3) ?
C15 C18 . 1.509(3) ?
C15 C17 . 1.512(3) ?
C16 H16C . 0.9600 ?
C16 H16D . 0.9600 ?
C16 H16A . 0.9600 ?
C17 H17A . 0.9600 ?
C17 H17B . 0.9600 ?
C17 H17C . 0.9600 ?
C18 H18A . 0.9600 ?
C18 H18B . 0.9600 ?
C18 H18C . 0.9600 ?

loop_
_geom_hbond_atom_site_label_D
_geom_hbond_atom_site_label_H
_geom_hbond_atom_site_label_A
_geom_hbond_site_symmetry_A
_geom_hbond_distance_DH
_geom_hbond_distance_HA
_geom_hbond_distance_DA
_geom_hbond_angle_DHA
N1 H1 O1 3_456 0.86 2.24 2.909(2) 134.8
C6 H6 O1 3_456 0.93 2.63 3.363(2) 136.6
C10 H10 O2 7_765 0.98 2.36 3.255(2) 152.0

loop_
_geom_torsion_atom_site_label_1
_geom_torsion_atom_site_label_2
_geom_torsion_atom_site_label_3
_geom_torsion_atom_site_label_4
_geom_torsion_site_symmetry_1
_geom_torsion_site_symmetry_2
_geom_torsion_site_symmetry_3
_geom_torsion_site_symmetry_4
_geom_torsion
_geom_torsion_publ_flag
C7 N1 C1 C2 . . . . 44.5(3) ?
C7 N1 C1 C6 . . . . -140.4(2) ?
C6 C1 C2 C3 . . . . 0.8(3) ?
N1 C1 C2 C3 . . . . 175.9(2) ?
C1 C2 C3 C4 . . . . -1.0(4) ?
C2 C3 C4 C5 . . . . 0.2(4) ?
C2 C3 C4 Cl1 . . . . 179.48(19) ?
C3 C4 C5 C6 . . . . 0.7(4) ?
Cl1 C4 C5 C6 . . . . -178.60(18) ?
C4 C5 C6 C1 . . . . -0.8(3) ?
C2 C1 C6 C5 . . . . 0.1(3) ?
N1 C1 C6 C5 . . . . -175.1(2) ?
C1 N1 C7 C12 . . . . 12.9(3) ?
C1 N1 C7 C8 . . . . -167.05(18) ?
N1 C7 C8 C9 . . . . -158.30(16) ?
C12 C7 C8 C9 . . . . 21.7(3) ?
C7 C8 C9 C13 . . . . -173.31(16) ?
C7 C8 C9 C10 . . . . -49.2(2) ?
C8 C9 C10 C14 . . . . -179.60(14) ?
C13 C9 C10 C14 . . . . -56.4(2) ?
C8 C9 C10 C11 . . . . 57.46(19) ?
C13 C9 C10 C11 . . . . -179.30(17) ?
C14 C10 C11 O1 . . . . 17.6(2) ?
C9 C10 C11 O1 . . . . 141.56(18) ?
C14 C10 C11 C12 . . . . -163.43(16) ?
C9 C10 C11 C12 . . . . -39.5(2) ?
N1 C7 C12 C11 . . . . 178.91(18) ?
C8 C7 C12 C11 . . . . -1.1(3) ?
O1 C11 C12 C7 . . . . -170.34(19) ?
C10 C11 C12 C7 . . . . 10.7(3) ?
C15 O3 C14 O2 . . . . 0.7(3) ?
C15 O3 C14 C10 . . . . -177.35(16) ?
C11 C10 C14 O2 . . . . 70.1(3) ?
C9 C10 C14 O2 . . . . -53.0(3) ?
C11 C10 C14 O3 . . . . -111.80(17) ?
C9 C10 C14 O3 . . . . 125.08(17) ?
C14 O3 C15 C16 . . . . -64.0(3) ?
C14 O3 C15 C18 . . . . 60.7(3) ?
C14 O3 C15 C17 . . . . 178.4(2) ?
